data_7158826
loop_
_publ_author_name
'Surya Prakash Rao, H.'
'Prabakaran, M.'
'Muthanna, Nandurka'

_publ_section_title
;
 Synthesis of 7-hydroxydibenzopyran-6-ones via benzannulation of coumarins
;
_journal_name_full 'Organic &amp; Biomolecular Chemistry'
_journal_paper_doi 10.1039/D2OB01203K
_journal_year 2022
_chemical_formula_moiety 'C15 H6 F3 N O6 S'
_chemical_formula_sum 'C15 H6 F3 N O6 S'
_chemical_formula_weight 385.27
_space_group_crystal_system triclinic
_space_group_IT_number 2
_space_group_name_Hall '-P 1'
_space_group_name_H-M_alt 'P -1'
_atom_sites_solution_hydrogens geom
_atom_sites_solution_primary direct
_atom_sites_solution_secondary difmap
_audit_creation_date 2019-12-18
_audit_creation_method
;
  Olex2 1.2-ac2
  (compiled 2012.03.27 svn.r2268, GUI svn.r4156)
;
_audit_update_record
;
2022-05-24 deposited with the CCDC.	2022-08-08 downloaded from the CCDC.
;
_cell_angle_alpha 102.129(4)
_cell_angle_beta 104.972(5)
_cell_angle_gamma 94.329(5)
_cell_formula_units_Z 2
_cell_length_a 6.6654(4)
_cell_length_b 9.6240(5)
_cell_length_c 12.5534(7)
_cell_measurement_reflns_used 4814
_cell_measurement_temperature 293(2)
_cell_measurement_theta_max 29.2809
_cell_measurement_theta_min 3.1694
_cell_volume 753.36(8)
_computing_cell_refinement
;
CrysAlisPro, Agilent Technologies,
Version 1.171.36.21 (release 14-08-2012 CrysAlis171 .NET)
(compiled Sep 14 2012,17:21:16)
;
_computing_data_collection
;
CrysAlisPro, Agilent Technologies,
Version 1.171.36.21 (release 14-08-2012 CrysAlis171 .NET)
(compiled Sep 14 2012,17:21:16)
;
_computing_data_reduction
;
CrysAlisPro, Agilent Technologies,
Version 1.171.36.21 (release 14-08-2012 CrysAlis171 .NET)
(compiled Sep 14 2012,17:21:16)
;
_computing_molecular_graphics
;
O. V. Dolomanov, L. J. Bourhis, R. J. Gildea, J. A. K. Howard and H. Puschmann,
OLEX2: a complete structure solution, refinement and analysis program.
J. Appl. Cryst. (2009). 42, 339-341.
;
_computing_publication_material
;
O. V. Dolomanov, L. J. Bourhis, R. J. Gildea, J. A. K. Howard and H. Puschmann,
OLEX2: a complete structure solution, refinement and analysis program.
J. Appl. Cryst. (2009). 42, 339-341.
;
_computing_structure_refinement
;
SHELXL, G.M. Sheldrick, Acta Cryst.
(2008). A64, 112-122
;
_computing_structure_solution
;
SHELXS, G.M. Sheldrick, Acta Cryst.
(2008). A64, 112-122
;
_diffrn_ambient_temperature 293(2)
_diffrn_detector_area_resol_mean 15.9821
_diffrn_measured_fraction_theta_full 0.9984
_diffrn_measured_fraction_theta_max 0.9838
_diffrn_measurement_details
;
#__ type_ start__ end____ width___ exp.time_
  1 omega   18.00   52.00   1.0000   10.5000
omega____ theta____ kappa____ phi______ frames
    -      -17.0272   57.0000   60.0000 34

#__ type_ start__ end____ width___ exp.time_
  2 omega   -9.00   90.00   1.0000   10.5000
omega____ theta____ kappa____ phi______ frames
    -       19.8397   77.0000 -180.0000 99

#__ type_ start__ end____ width___ exp.time_
  3 omega   -4.00   25.00   1.0000   10.5000
omega____ theta____ kappa____ phi______ frames
    -       19.8397   81.0000  -69.0000 29

#__ type_ start__ end____ width___ exp.time_
  4 omega  -53.00   39.00   1.0000   10.5000
omega____ theta____ kappa____ phi______ frames
    -       19.8397  -37.0000  -90.0000 92

#__ type_ start__ end____ width___ exp.time_
  5 omega  -25.00   62.00   1.0000   10.5000
omega____ theta____ kappa____ phi______ frames
    -       19.8397  -99.0000   60.0000 87

#__ type_ start__ end____ width___ exp.time_
  6 omega  -86.00    4.00   1.0000   10.5000
omega____ theta____ kappa____ phi______ frames
    -      -17.0272  -57.0000  -90.0000 90

#__ type_ start__ end____ width___ exp.time_
  7 omega  -25.00   25.00   1.0000   10.5000
omega____ theta____ kappa____ phi______ frames
    -      -17.0272  -99.0000   60.0000 50

#__ type_ start__ end____ width___ exp.time_
  8 omega  -38.00   52.00   1.0000   10.5000
omega____ theta____ kappa____ phi______ frames
    -      -17.0272   57.0000   30.0000 90

#__ type_ start__ end____ width___ exp.time_
  9 omega   32.00   96.00   1.0000   10.5000
omega____ theta____ kappa____ phi______ frames
    -       19.8397 -178.0000  150.0000 64

#__ type_ start__ end____ width___ exp.time_
 10 omega  -50.00   50.00   1.0000   10.5000
omega____ theta____ kappa____ phi______ frames
    -       19.8397  -77.0000  -90.0000 100

#__ type_ start__ end____ width___ exp.time_
 11 omega  -25.00   62.00   1.0000   10.5000
omega____ theta____ kappa____ phi______ frames
    -       19.8397  -99.0000  150.0000 87

#__ type_ start__ end____ width___ exp.time_
 12 omega   35.00   96.00   1.0000   10.5000
omega____ theta____ kappa____ phi______ frames
    -       19.8397  178.0000  -90.0000 61

#__ type_ start__ end____ width___ exp.time_
 13 omega   -6.00   92.00   1.0000   10.5000
omega____ theta____ kappa____ phi______ frames
    -       19.8397   37.0000   60.0000 98

#__ type_ start__ end____ width___ exp.time_
 14 omega   -2.00   71.00   1.0000   10.5000
omega____ theta____ kappa____ phi______ frames
    -       19.8397   57.0000  150.0000 73
;
_diffrn_measurement_device_type 'Xcalibur, Eos'
_diffrn_measurement_method '\w scans'
_diffrn_orient_matrix_UB_11 -0.0511624000
_diffrn_orient_matrix_UB_12 0.0500809000
_diffrn_orient_matrix_UB_13 0.0297573000
_diffrn_orient_matrix_UB_21 -0.0982558000
_diffrn_orient_matrix_UB_22 -0.0332682000
_diffrn_orient_matrix_UB_23 -0.0382272000
_diffrn_orient_matrix_UB_31 -0.0097780000
_diffrn_orient_matrix_UB_32 -0.0466612000
_diffrn_orient_matrix_UB_33 0.0357790000
_diffrn_radiation_monochromator graphite
_diffrn_radiation_type 'Mo K\a'
_diffrn_radiation_wavelength 0.7107
_diffrn_reflns_av_R_equivalents 0.0352
_diffrn_reflns_av_unetI/netI 0.0272
_diffrn_reflns_limit_h_max 8
_diffrn_reflns_limit_h_min -8
_diffrn_reflns_limit_k_max 13
_diffrn_reflns_limit_k_min -12
_diffrn_reflns_limit_l_max 17
_diffrn_reflns_limit_l_min -16
_diffrn_reflns_number 16636
_diffrn_reflns_theta_full 29.35
_diffrn_reflns_theta_max 29.35
_diffrn_reflns_theta_min 3.18
_diffrn_source 'Enhance (Mo) X-ray Source'
_exptl_absorpt_coefficient_mu 0.286
_exptl_absorpt_correction_T_max 1.00000
_exptl_absorpt_correction_T_min 0.89664
_exptl_absorpt_correction_type multi-scan
_exptl_absorpt_process_details
;
CrysAlisPro, Agilent Technologies,
Version 1.171.36.21 (release 14-08-2012 CrysAlis171 .NET)
(compiled Sep 14 2012,17:21:16)
Empirical absorption correction using spherical harmonics,
 implemented in SCALE3 ABSPACK scaling algorithm.
;
_exptl_crystal_density_diffrn 1.698
_exptl_crystal_density_method 'not measured'
_exptl_crystal_description Plate
_exptl_crystal_F_000 388
_exptl_crystal_size_max 0.30
_exptl_crystal_size_mid 0.24
_exptl_crystal_size_min 0.18
_refine_diff_density_max 0.392
_refine_diff_density_min -0.440
_refine_diff_density_rms 0.054
_refine_ls_extinction_method none
_refine_ls_goodness_of_fit_ref 1.035
_refine_ls_hydrogen_treatment mixed
_refine_ls_matrix_type full
_refine_ls_number_parameters 236
_refine_ls_number_reflns 3703
_refine_ls_number_restraints 0
_refine_ls_restrained_S_all 1.035
_refine_ls_R_factor_all 0.0660
_refine_ls_R_factor_gt 0.0487
_refine_ls_shift/su_max 0.001
_refine_ls_shift/su_mean 0.000
_refine_ls_structure_factor_coef Fsqd
_refine_ls_weighting_details 'calc w=1/[\s^2^(Fo^2^)+(0.0690P)^2^+0.3181P] where P=(Fo^2^+2Fc^2^)/3'
_refine_ls_weighting_scheme calc
_refine_ls_wR_factor_gt 0.1273
_refine_ls_wR_factor_ref 0.1408
_reflns_number_gt 2850
_reflns_number_total 3703
_reflns_threshold_expression >2sigma(I)
_cod_data_source_file d2ob01203k2.cif
_cod_data_source_block 17i
_cod_original_cell_volume 753.35(7)
_cod_database_code 7158826
_chemical_oxdiff_formula 'C15 H6 F3 N O6 S'
_chemical_oxdiff_usercomment 'COLOURLESS PLATE , 298K,0.62 0.38 0.08'
_reflns_odcompleteness_completeness 99.84
_reflns_odcompleteness_iscentric 1
_reflns_odcompleteness_theta 26.32

loop_
_space_group_symop_id
_space_group_symop_operation_xyz
1 'x, y, z'
2 '-x, -y, -z'

loop_
_atom_site_label
_atom_site_type_symbol
_atom_site_fract_x
_atom_site_fract_y
_atom_site_fract_z
_atom_site_U_iso_or_equiv
_atom_site_adp_type
_atom_site_occupancy
_atom_site_symmetry_multiplicity
_atom_site_calc_flag
_atom_site_refinement_flags
_atom_site_disorder_assembly
_atom_site_disorder_group
S1 S 0.05506(9) 0.07097(5) 0.85647(4) 0.04419(18) Uani 1 1 d . . .
O1 O 0.3280(2) -0.16672(15) 0.44933(12) 0.0425(3) Uani 1 1 d . . .
C2 C 0.0035(3) -0.28629(18) 0.46278(15) 0.0316(4) Uani 1 1 d . . .
O3 O 0.0371(3) 0.06871(15) 0.72890(12) 0.0496(4) Uani 1 1 d . . .
O4 O 0.4681(2) -0.24373(17) 0.31313(14) 0.0540(4) Uani 1 1 d . . .
C5 C -0.0075(3) -0.39614(18) 0.35975(15) 0.0309(4) Uani 1 1 d . . .
C6 C 0.1503(3) -0.37913(19) 0.30507(16) 0.0349(4) Uani 1 1 d . . .
C7 C 0.1707(3) -0.17456(19) 0.50161(15) 0.0342(4) Uani 1 1 d . . .
O8 O 0.2925(3) -0.46126(19) 0.14802(15) 0.0614(5) Uani 1 1 d . . .
H8 H 0.3763 -0.3889 0.1821 0.092 Uiso 1 1 calc R . .
C9 C 0.1897(3) -0.0604(2) 0.59365(16) 0.0397(4) Uani 1 1 d . . .
H9 H 0.3034 0.0121 0.6183 0.048 Uiso 1 1 calc R . .
C10 C 0.3234(3) -0.2628(2) 0.35305(17) 0.0387(4) Uani 1 1 d . . .
C11 C -0.3307(3) -0.5546(2) 0.35513(18) 0.0421(5) Uani 1 1 d . . .
C12 C -0.1449(3) -0.2798(2) 0.52425(16) 0.0387(4) Uani 1 1 d . . .
H12 H -0.2556 -0.3541 0.5031 0.046 Uiso 1 1 calc R . .
C13 C -0.1326(3) -0.1672(2) 0.61492(17) 0.0426(5) Uani 1 1 d . . .
H13 H -0.2340 -0.1642 0.6539 0.051 Uiso 1 1 calc R . .
C14 C 0.1462(3) -0.4746(2) 0.20197(18) 0.0439(5) Uani 1 1 d . . .
C15 C -0.1660(3) -0.51438(19) 0.30862(16) 0.0362(4) Uani 1 1 d . . .
C16 C 0.0339(4) -0.0593(2) 0.64638(16) 0.0396(4) Uani 1 1 d . . .
N17 N -0.4648(3) -0.5986(2) 0.38490(19) 0.0603(6) Uani 1 1 d . . .
C18 C -0.1656(4) -0.6070(2) 0.20638(19) 0.0485(5) Uani 1 1 d . . .
H18 H -0.2719 -0.6843 0.1738 0.058 Uiso 1 1 calc R . .
O19 O -0.0747(3) 0.1690(2) 0.89090(16) 0.0749(6) Uani 1 1 d . . .
O20 O 0.0484(4) -0.06695(18) 0.87525(15) 0.0846(7) Uani 1 1 d . . .
C21 C 0.3191(5) 0.1640(5) 0.9208(3) 0.0856(10) Uani 1 1 d . . .
F22 F 0.3614(4) 0.1770(3) 1.03172(17) 0.1391(11) Uani 1 1 d . . .
C23 C -0.0157(4) -0.5881(2) 0.1530(2) 0.0546(6) Uani 1 1 d . . .
H23 H -0.0213 -0.6505 0.0845 0.066 Uiso 1 1 calc R . .
F24 F 0.3352(4) 0.2898(3) 0.8978(2) 0.1320(10) Uani 1 1 d . . .
F25 F 0.4494(4) 0.0885(4) 0.8807(3) 0.1583(13) Uani 1 1 d . . .

loop_
_atom_site_aniso_label
_atom_site_aniso_U_11
_atom_site_aniso_U_22
_atom_site_aniso_U_33
_atom_site_aniso_U_23
_atom_site_aniso_U_13
_atom_site_aniso_U_12
S1 0.0596(4) 0.0394(3) 0.0314(3) 0.00181(19) 0.0166(2) -0.0012(2)
O1 0.0389(7) 0.0412(7) 0.0409(8) -0.0022(6) 0.0141(6) -0.0113(6)
C2 0.0331(9) 0.0297(8) 0.0290(9) 0.0053(7) 0.0061(7) -0.0004(7)
O3 0.0816(11) 0.0332(7) 0.0320(7) 0.0013(5) 0.0192(7) 0.0036(7)
O4 0.0453(9) 0.0600(10) 0.0544(10) 0.0017(7) 0.0250(7) -0.0111(7)
C5 0.0314(9) 0.0278(8) 0.0305(9) 0.0046(7) 0.0062(7) 0.0010(7)
C6 0.0356(10) 0.0317(9) 0.0351(10) 0.0036(7) 0.0105(8) 0.0013(7)
C7 0.0348(9) 0.0340(9) 0.0309(9) 0.0050(7) 0.0086(7) -0.0031(7)
O8 0.0685(11) 0.0583(10) 0.0583(10) -0.0056(8) 0.0387(9) -0.0039(8)
C9 0.0459(11) 0.0332(9) 0.0335(10) 0.0023(7) 0.0077(8) -0.0073(8)
C10 0.0372(10) 0.0385(10) 0.0390(10) 0.0060(8) 0.0127(8) -0.0009(8)
C11 0.0404(11) 0.0324(9) 0.0462(11) 0.0014(8) 0.0090(9) -0.0058(8)
C12 0.0392(10) 0.0372(10) 0.0373(10) 0.0038(8) 0.0129(8) -0.0035(8)
C13 0.0475(11) 0.0436(11) 0.0366(10) 0.0050(8) 0.0171(9) 0.0007(9)
C14 0.0495(12) 0.0398(10) 0.0425(11) 0.0018(8) 0.0205(9) 0.0033(9)
C15 0.0353(10) 0.0306(9) 0.0378(10) 0.0033(7) 0.0072(8) -0.0018(7)
C16 0.0563(12) 0.0327(9) 0.0264(9) 0.0019(7) 0.0108(8) 0.0026(8)
N17 0.0544(12) 0.0511(11) 0.0713(14) 0.0048(10) 0.0248(11) -0.0153(9)
C18 0.0505(13) 0.0359(10) 0.0483(12) -0.0067(9) 0.0124(10) -0.0075(9)
O19 0.0817(14) 0.0914(14) 0.0565(11) 0.0044(10) 0.0337(10) 0.0291(11)
O20 0.166(2) 0.0445(10) 0.0449(10) 0.0106(7) 0.0374(12) -0.0022(11)
C21 0.0630(19) 0.128(3) 0.0547(17) 0.0156(18) 0.0079(14) -0.0065(19)
F22 0.1040(17) 0.224(3) 0.0508(11) 0.0196(14) -0.0174(11) -0.0409(17)
C23 0.0658(15) 0.0439(12) 0.0449(12) -0.0112(9) 0.0207(11) -0.0052(10)
F24 0.143(2) 0.1176(18) 0.1085(18) 0.0114(14) 0.0271(15) -0.0758(16)
F25 0.0648(14) 0.294(4) 0.137(2) 0.076(2) 0.0368(15) 0.054(2)

loop_
_atom_type_symbol
_atom_type_description
_atom_type_scat_dispersion_real
_atom_type_scat_dispersion_imag
_atom_type_scat_source
C C 0.0033 0.0016 'International Tables Vol C Tables 4.2.6.8 and 6.1.1.4'
H H 0.0000 0.0000 'International Tables Vol C Tables 4.2.6.8 and 6.1.1.4'
N N 0.0061 0.0033 'International Tables Vol C Tables 4.2.6.8 and 6.1.1.4'
O O 0.0106 0.0060 'International Tables Vol C Tables 4.2.6.8 and 6.1.1.4'
F F 0.0171 0.0103 'International Tables Vol C Tables 4.2.6.8 and 6.1.1.4'
S S 0.1246 0.1234 'International Tables Vol C Tables 4.2.6.8 and 6.1.1.4'

loop_
_geom_angle_atom_site_label_1
_geom_angle_atom_site_label_2
_geom_angle_atom_site_label_3
_geom_angle
_geom_angle_site_symmetry_1
_geom_angle_site_symmetry_3
_geom_angle_publ_flag
O3 S1 C21 99.19(13) . . ?
O19 S1 O3 106.53(11) . . ?
O19 S1 C21 104.88(17) . . ?
O20 S1 O3 111.76(9) . . ?
O20 S1 O19 122.92(14) . . ?
O20 S1 C21 108.81(18) . . ?
C10 O1 C7 121.73(14) . . ?
C7 C2 C5 118.24(16) . . ?
C7 C2 C12 116.13(16) . . ?
C12 C2 C5 125.57(16) . . ?
C16 O3 S1 122.87(12) . . ?
C6 C5 C2 117.30(15) . . ?
C15 C5 C2 125.52(17) . . ?
C15 C5 C6 117.13(16) . . ?
C5 C6 C10 121.14(16) . . ?
C5 C6 C14 121.42(16) . . ?
C14 C6 C10 117.44(17) . . ?
O1 C7 C2 122.50(16) . . ?
O1 C7 C9 114.31(15) . . ?
C9 C7 C2 123.16(17) . . ?
C14 O8 H8 109.5 . . ?
C7 C9 H9 121.5 . . ?
C16 C9 C7 117.04(17) . . ?
C16 C9 H9 121.5 . . ?
O1 C10 C6 118.91(17) . . ?
O4 C10 O1 116.06(17) . . ?
O4 C10 C6 125.03(18) . . ?
N17 C11 C15 173.6(2) . . ?
C2 C12 H12 118.9 . . ?
C13 C12 C2 122.23(18) . . ?
C13 C12 H12 118.9 . . ?
C12 C13 H13 120.9 . . ?
C16 C13 C12 118.22(19) . . ?
C16 C13 H13 120.9 . . ?
O8 C14 C6 122.88(18) . . ?
O8 C14 C23 117.51(19) . . ?
C23 C14 C6 119.61(19) . . ?
C5 C15 C11 125.21(17) . . ?
C18 C15 C5 120.04(18) . . ?
C18 C15 C11 114.70(16) . . ?
C9 C16 O3 116.58(17) . . ?
C9 C16 C13 123.14(18) . . ?
C13 C16 O3 119.90(19) . . ?
C15 C18 H18 118.8 . . ?
C23 C18 C15 122.44(18) . . ?
C23 C18 H18 118.8 . . ?
F22 C21 S1 107.5(2) . . ?
F24 C21 S1 110.6(3) . . ?
F24 C21 F22 110.7(3) . . ?
F24 C21 F25 108.9(3) . . ?
F25 C21 S1 109.1(3) . . ?
F25 C21 F22 110.0(3) . . ?
C14 C23 H23 120.3 . . ?
C18 C23 C14 119.33(19) . . ?
C18 C23 H23 120.3 . . ?

loop_
_geom_bond_atom_site_label_1
_geom_bond_atom_site_label_2
_geom_bond_distance
_geom_bond_site_symmetry_2
_geom_bond_publ_flag
S1 O3 1.5701(15) . ?
S1 O19 1.404(2) . ?
S1 O20 1.3955(18) . ?
S1 C21 1.810(3) . ?
O1 C7 1.378(2) . ?
O1 C10 1.351(2) . ?
C2 C5 1.470(2) . ?
C2 C7 1.398(2) . ?
C2 C12 1.401(3) . ?
O3 C16 1.428(2) . ?
O4 C10 1.215(2) . ?
C5 C6 1.413(3) . ?
C5 C15 1.409(2) . ?
C6 C10 1.453(3) . ?
C6 C14 1.414(3) . ?
C7 C9 1.388(3) . ?
O8 H8 0.8200 . ?
O8 C14 1.336(3) . ?
C9 H9 0.9300 . ?
C9 C16 1.368(3) . ?
C11 C15 1.434(3) . ?
C11 N17 1.140(3) . ?
C12 H12 0.9300 . ?
C12 C13 1.377(3) . ?
C13 H13 0.9300 . ?
C13 C16 1.376(3) . ?
C14 C23 1.390(3) . ?
C15 C18 1.401(3) . ?
C18 H18 0.9300 . ?
C18 C23 1.360(3) . ?
C21 F22 1.324(4) . ?
C21 F24 1.305(4) . ?
C21 F25 1.305(4) . ?
C23 H23 0.9300 . ?

loop_
_geom_torsion_atom_site_label_1
_geom_torsion_atom_site_label_2
_geom_torsion_atom_site_label_3
_geom_torsion_atom_site_label_4
_geom_torsion
_geom_torsion_site_symmetry_1
_geom_torsion_site_symmetry_2
_geom_torsion_site_symmetry_3
_geom_torsion_site_symmetry_4
_geom_torsion_publ_flag
S1 O3 C16 C9 -120.51(18) . . . . ?
S1 O3 C16 C13 66.4(3) . . . . ?
O1 C7 C9 C16 177.56(17) . . . . ?
C2 C5 C6 C10 3.9(3) . . . . ?
C2 C5 C6 C14 -176.31(18) . . . . ?
C2 C5 C15 C11 -6.6(3) . . . . ?
C2 C5 C15 C18 176.10(19) . . . . ?
C2 C7 C9 C16 -0.7(3) . . . . ?
C2 C12 C13 C16 -1.1(3) . . . . ?
O3 S1 C21 F22 179.4(3) . . . . ?
O3 S1 C21 F24 58.5(3) . . . . ?
O3 S1 C21 F25 -61.3(3) . . . . ?
C5 C2 C7 O1 -2.3(3) . . . . ?
C5 C2 C7 C9 175.84(18) . . . . ?
C5 C2 C12 C13 -174.73(19) . . . . ?
C5 C6 C10 O1 -2.5(3) . . . . ?
C5 C6 C10 O4 177.6(2) . . . . ?
C5 C6 C14 O8 179.8(2) . . . . ?
C5 C6 C14 C23 -0.2(3) . . . . ?
C5 C15 C18 C23 0.2(4) . . . . ?
C6 C5 C15 C11 175.71(18) . . . . ?
C6 C5 C15 C18 -1.6(3) . . . . ?
C6 C14 C23 C18 -1.2(4) . . . . ?
C7 O1 C10 O4 178.53(18) . . . . ?
C7 O1 C10 C6 -1.4(3) . . . . ?
C7 C2 C5 C6 -1.5(3) . . . . ?
C7 C2 C5 C15 -179.20(18) . . . . ?
C7 C2 C12 C13 2.6(3) . . . . ?
C7 C9 C16 O3 -170.46(17) . . . . ?
C7 C9 C16 C13 2.4(3) . . . . ?
O8 C14 C23 C18 178.8(2) . . . . ?
C10 O1 C7 C2 3.9(3) . . . . ?
C10 O1 C7 C9 -174.43(18) . . . . ?
C10 C6 C14 O8 -0.4(3) . . . . ?
C10 C6 C14 C23 179.6(2) . . . . ?
C11 C15 C18 C23 -177.3(2) . . . . ?
C12 C2 C5 C6 175.74(18) . . . . ?
C12 C2 C5 C15 -1.9(3) . . . . ?
C12 C2 C7 O1 -179.82(17) . . . . ?
C12 C2 C7 C9 -1.7(3) . . . . ?
C12 C13 C16 O3 171.08(18) . . . . ?
C12 C13 C16 C9 -1.6(3) . . . . ?
C14 C6 C10 O1 177.66(18) . . . . ?
C14 C6 C10 O4 -2.3(3) . . . . ?
C15 C5 C6 C10 -178.25(17) . . . . ?
C15 C5 C6 C14 1.6(3) . . . . ?
C15 C18 C23 C14 1.2(4) . . . . ?
N17 C11 C15 C5 -165(2) . . . . ?
N17 C11 C15 C18 12(2) . . . . ?
O19 S1 O3 C16 -142.07(18) . . . . ?
O19 S1 C21 F22 69.5(3) . . . . ?
O19 S1 C21 F24 -51.5(3) . . . . ?
O19 S1 C21 F25 -171.3(2) . . . . ?
O20 S1 O3 C16 -5.3(2) . . . . ?
O20 S1 C21 F22 -63.7(3) . . . . ?
O20 S1 C21 F24 175.3(2) . . . . ?
O20 S1 C21 F25 55.5(3) . . . . ?
C21 S1 O3 C16 109.3(2) . . . . ?
